data_9011256
loop_
_publ_author_name
'Marsh, R. E.'
'Herbstein, F. H.'

_publ_section_title
;
 More space-group changes
;
_journal_coden_ASTM ASBSDK
_journal_issue 1
_journal_name_full
;
 Acta Crystallographica, Section B: Structural Science
;
_journal_page_first 77
_journal_page_last 88
_journal_paper_doi 10.1107/s0108768187009492
_journal_volume 44
_journal_year 1988
_chemical_formula_structural C24H38N2O4*H20
_chemical_formula_sum 'C24 H2 N2 O5'
_space_group_IT_number 15
_symmetry_space_group_name_Hall '-C 2yc'
_symmetry_space_group_name_H-M 'C 1 2/c 1'
_cell_angle_alpha 90
_cell_angle_beta 94.5
_cell_angle_gamma 90
_cell_formula_units_Z 8
_cell_length_a 18.943
_cell_length_b 11.318
_cell_length_c 24.376
_cell_volume 5210.028
_exptl_crystal_density_diffrn 1.016
_cod_original_formula_sum 'C24 N2 O5 H2'
_cod_database_code 9011256

loop_
_symmetry_equiv_pos_as_xyz
x,y,z
1/2+x,1/2+y,z
x,-y,1/2+z
1/2+x,1/2-y,1/2+z
-x,y,1/2-z
1/2-x,1/2+y,1/2-z
-x,-y,-z
1/2-x,1/2-y,-z

loop_
_atom_site_label
_atom_site_fract_x
_atom_site_fract_y
_atom_site_fract_z
_atom_site_type_symbol
_atom_site_attached_hydrogens
C11 0.47140 -0.02440 -0.13720 C 0
C22 0.46940 0.18830 -0.13150 C 0
C33 0.42740 0.13500 -0.08620 C 0
C44 0.40920 0.00680 -0.10010 C 0
C55 0.33570 0.00380 -0.13420 C 0
C66 0.30510 -0.11900 -0.13880 C 0
C77 0.32540 -0.20880 -0.10580 C 0
C88 0.38530 -0.20060 -0.06220 C 0
C99 0.40480 -0.07380 0.04920 C 0
C1010 0.28260 -0.31790 -0.11940 C 0
C1111 0.24600 -0.15650 -0.18100 C 0
C1212 0.45780 -0.12260 -0.18000 C 0
C1313 0.53890 0.00000 -0.10170 C 0
C1415 0.42640 0.28390 -0.16740 C 0
C1514 0.53940 0.24290 -0.10860 C 0
C1616 0.40900 0.18500 -0.03890 C 0
C1717 0.41960 0.31020 -0.02110 C 0
C1818 0.43140 0.44800 0.06200 C 0
C1919 0.28320 0.08260 0.10640 C 0
C2020 0.22520 0.26820 -0.10960 C 0
C2122 0.18000 -0.07720 -0.18110 C 0
C2221 0.27150 -0.16100 -0.23870 C 0
C2324 0.24600 -0.36450 -0.07120 C 0
C2423 0.32840 -0.41560 -0.14400 C 0
N11 0.48220 0.08720 -0.16780 N 0
N22 0.22820 -0.27660 -0.16260 N 0
O11 0.42880 0.39280 -0.04630 O 0
O22 0.41230 0.32130 0.03840 O 0
O33 0.27010 0.18270 -0.13480 O 0
O44 0.25670 0.05910 -0.06500 O 0
Wat12 0.11620 0.41900 0.27760 O 2

loop_
_cod_changelog_entry_id
_cod_changelog_entry_author
_cod_changelog_entry_date
_cod_changelog_entry_text
1
;cod-tools version 3.8.0
Id: cif_guess_AMCSD_atom_types 9574 2023-05-10 09:00:05Z saulius
;
2023-05-10T18:53:06+03:00
;Derived atom types and hydrogen counts
from atom names that follow the AMCSD naming convention
(Wat == water, O-H == hydroxyl).
;

loop_
_cod_related_entry_id
_cod_related_entry_database
_cod_related_entry_code
1 AMCSD 0009823
